data_4064808
loop_
_publ_author_name
'Dai, Huei-Fang'
'Chen, Chia-Hsiang'
'Yeh, Wen-Yann'

_publ_section_title
;
 Tetrairon Cluster Cp2Fe4(CO)4(C5H4PPh2)2As Flexible Hemilabile Tridentate
 Ligand
;
_journal_issue 12
_journal_name_full Organometallics
_journal_page_first 3438
_journal_paper_doi 10.1021/om200347d
_journal_volume 30
_journal_year 2011
_chemical_formula_moiety 'C51 H43 B Cl2 Cu F4 Fe4 N O4 P2'
_chemical_formula_sum 'C51 H43 B Cl2 Cu F4 Fe4 N O4 P2'
_chemical_formula_weight 1240.45
_chemical_name_systematic
;
 ?
;
_space_group_IT_number 2
_symmetry_cell_setting triclinic
_symmetry_space_group_name_Hall '-P 1'
_symmetry_space_group_name_H-M 'P -1'
_atom_sites_solution_hydrogens geom
_atom_sites_solution_primary direct
_atom_sites_solution_secondary difmap
_audit_creation_method SHELXL-97
_cell_angle_alpha 65.174(2)
_cell_angle_beta 86.211(3)
_cell_angle_gamma 71.206(2)
_cell_formula_units_Z 2
_cell_length_a 14.3054(6)
_cell_length_b 14.4889(6)
_cell_length_c 14.8080(6)
_cell_measurement_reflns_used 0
_cell_measurement_temperature 200(2)
_cell_measurement_theta_max 0
_cell_measurement_theta_min 0
_cell_volume 2628.5(2)
_computing_molecular_graphics 'Ortep-3 for Windows (Farrugia, 1997)'
_computing_publication_material 'WinGX publication routines (Farrugia, 1999)'
_computing_structure_refinement 'SHELXL-97 (Sheldrick, 1997)'
_computing_structure_solution 'SHELXS-86 (Sheldrick, 1986)'
_diffrn_ambient_temperature 200(2)
_diffrn_measured_fraction_theta_full 0.987
_diffrn_measured_fraction_theta_max 0.987
_diffrn_radiation_monochromator graphite
_diffrn_radiation_source 'fine-focus sealed tube'
_diffrn_radiation_type MoK\a
_diffrn_radiation_wavelength 0.71073
_diffrn_reflns_av_R_equivalents 0.0819
_diffrn_reflns_av_sigmaI/netI 0.1774
_diffrn_reflns_limit_h_max 17
_diffrn_reflns_limit_h_min -17
_diffrn_reflns_limit_k_max 16
_diffrn_reflns_limit_k_min -17
_diffrn_reflns_limit_l_max 17
_diffrn_reflns_limit_l_min -17
_diffrn_reflns_number 21967
_diffrn_reflns_theta_full 25.02
_diffrn_reflns_theta_max 25.02
_diffrn_reflns_theta_min 1.51
_exptl_absorpt_coefficient_mu 1.696
_exptl_absorpt_correction_T_max 0.9353
_exptl_absorpt_correction_T_min 0.5092
_exptl_absorpt_correction_type multi-scan
_exptl_crystal_colour green
_exptl_crystal_density_diffrn 1.567
_exptl_crystal_density_method 'not measured'
_exptl_crystal_description prism
_exptl_crystal_F_000 1252
_exptl_crystal_size_max 0.46
_exptl_crystal_size_mid 0.27
_exptl_crystal_size_min 0.04
_refine_diff_density_max 1.014
_refine_diff_density_min -0.906
_refine_diff_density_rms 0.121
_refine_ls_extinction_method none
_refine_ls_goodness_of_fit_ref 0.975
_refine_ls_hydrogen_treatment constr
_refine_ls_matrix_type full
_refine_ls_number_parameters 623
_refine_ls_number_reflns 9149
_refine_ls_number_restraints 0
_refine_ls_restrained_S_all 0.975
_refine_ls_R_factor_all 0.1638
_refine_ls_R_factor_gt 0.0779
_refine_ls_shift/su_max 0.036
_refine_ls_shift/su_mean 0.001
_refine_ls_structure_factor_coef Fsqd
_refine_ls_weighting_details 'calc w=1/[\s^2^(Fo^2^)+(0.0661P)^2^+0.0000P] where P=(Fo^2^+2Fc^2^)/3'
_refine_ls_weighting_scheme calc
_refine_ls_wR_factor_gt 0.1426
_refine_ls_wR_factor_ref 0.1636
_reflns_number_gt 4625
_reflns_number_total 9149
_reflns_threshold_expression >2sigma(I)
_cod_data_source_file om200347d_si_002.cif
_cod_data_source_block a11936
_cod_original_cell_volume 2628.53(19)
_cod_database_code 4064808

loop_
_symmetry_equiv_pos_as_xyz
'x, y, z'
'-x, -y, -z'

loop_
_atom_site_label
_atom_site_type_symbol
_atom_site_fract_x
_atom_site_fract_y
_atom_site_fract_z
_atom_site_U_iso_or_equiv
_atom_site_adp_type
_atom_site_occupancy
_atom_site_symmetry_multiplicity
_atom_site_calc_flag
_atom_site_refinement_flags
_atom_site_disorder_assembly
_atom_site_disorder_group
B1 B 0.4066 0.7220 0.2896 0.075(4) Uiso 1 1 d . . .
C1 C 0.7722(5) 0.9131(6) 0.2188(6) 0.0201(18) Uani 1 1 d . . .
C2 C 0.6146(6) 1.1126(6) 0.0733(6) 0.033(2) Uani 1 1 d . . .
C3 C 0.8301(6) 1.0965(6) 0.0584(6) 0.032(2) Uani 1 1 d . . .
C4 C 0.7230(5) 1.1189(6) 0.2409(6) 0.030(2) Uani 1 1 d . . .
C5 C 0.6835(7) 1.0140(7) -0.0559(6) 0.044(2) Uani 1 1 d . . .
H5 H 0.6200 1.0674 -0.0950 0.053 Uiso 1 1 calc R . .
C6 C 0.6938(7) 0.9129(8) 0.0266(7) 0.041(2) Uani 1 1 d . . .
H6 H 0.6396 0.8819 0.0545 0.050 Uiso 1 1 calc R . .
C7 C 0.7964(8) 0.8619(7) 0.0574(7) 0.050(3) Uani 1 1 d . . .
H7 H 0.8276 0.7884 0.1115 0.059 Uiso 1 1 calc R . .
C8 C 0.8468(7) 0.9329(9) -0.0035(7) 0.052(3) Uani 1 1 d . . .
H8 H 0.9200 0.9180 0.0001 0.063 Uiso 1 1 calc R . .
C9 C 0.7771(7) 1.0252(8) -0.0733(7) 0.047(2) Uani 1 1 d . . .
H9 H 0.7922 1.0878 -0.1271 0.056 Uiso 1 1 calc R . .
C10 C 0.6491(9) 1.3167(7) -0.0425(7) 0.057(3) Uani 1 1 d . . .
H10 H 0.6313 1.3162 -0.1064 0.068 Uiso 1 1 calc R . .
C11 C 0.7414(7) 1.3143(7) -0.0132(7) 0.051(3) Uani 1 1 d . . .
H11 H 0.8014 1.3114 -0.0521 0.062 Uiso 1 1 calc R . .
C12 C 0.7328(7) 1.3211(6) 0.0778(7) 0.049(3) Uani 1 1 d . . .
H12 H 0.7866 1.3223 0.1167 0.058 Uiso 1 1 calc R . .
C13 C 0.6369(8) 1.3289(6) 0.1049(7) 0.050(3) Uani 1 1 d . . .
H13 H 0.6099 1.3364 0.1664 0.060 Uiso 1 1 calc R . .
C14 C 0.5843(7) 1.3265(7) 0.0310(8) 0.060(3) Uani 1 1 d . . .
H14 H 0.5127 1.3331 0.0292 0.072 Uiso 1 1 calc R . .
C15 C 0.5064(6) 1.0877(7) 0.2480(6) 0.037(2) Uani 1 1 d . . .
H15 H 0.4600 1.1621 0.2093 0.044 Uiso 1 1 calc R . .
C16 C 0.5666(5) 1.0540(6) 0.3351(6) 0.0255(19) Uani 1 1 d . . .
H16 H 0.5705 1.1001 0.3686 0.031 Uiso 1 1 calc R . .
C17 C 0.6176(5) 0.9415(6) 0.3692(5) 0.0241(19) Uani 1 1 d . . .
C18 C 0.5874(6) 0.9098(7) 0.2995(6) 0.033(2) Uani 1 1 d . . .
H18 H 0.6098 0.8350 0.3039 0.040 Uiso 1 1 calc R . .
C19 C 0.5191(6) 0.9984(7) 0.2272(6) 0.038(2) Uani 1 1 d . . .
H19 H 0.4836 0.9983 0.1713 0.046 Uiso 1 1 calc R . .
C20 C 0.9262(5) 1.0695(6) 0.2726(6) 0.029(2) Uani 1 1 d . . .
H20 H 0.9068 1.1402 0.2769 0.035 Uiso 1 1 calc R . .
C21 C 0.9127(5) 0.9745(6) 0.3445(6) 0.029(2) Uani 1 1 d . . .
H21 H 0.8806 0.9677 0.4080 0.034 Uiso 1 1 calc R . .
C22 C 0.9561(5) 0.8880(6) 0.3164(6) 0.0257(19) Uani 1 1 d . . .
C23 C 0.9936(5) 0.9353(6) 0.2215(6) 0.030(2) Uani 1 1 d . . .
H23 H 1.0282 0.8961 0.1807 0.036 Uiso 1 1 calc R . .
C24 C 0.9776(5) 1.0453(6) 0.1967(6) 0.029(2) Uani 1 1 d . . .
H24 H 0.9995 1.0964 0.1364 0.035 Uiso 1 1 calc R . .
C25 C 0.6229(5) 0.7697(6) 0.5631(6) 0.0248(19) Uani 1 1 d . . .
C26 C 0.5517(6) 0.7439(7) 0.5293(7) 0.044(2) Uani 1 1 d . . .
H26 H 0.5345 0.7741 0.4596 0.053 Uiso 1 1 calc R . .
C27 C 0.5047(7) 0.6753(8) 0.5940(8) 0.056(3) Uani 1 1 d . . .
H27 H 0.4548 0.6601 0.5688 0.068 Uiso 1 1 calc R . .
C28 C 0.5301(7) 0.6291(7) 0.6948(9) 0.058(3) Uani 1 1 d . . .
H28 H 0.4981 0.5811 0.7389 0.070 Uiso 1 1 calc R . .
C29 C 0.6022(7) 0.6516(7) 0.7334(7) 0.047(3) Uani 1 1 d . . .
H29 H 0.6199 0.6195 0.8032 0.057 Uiso 1 1 calc R . .
C30 C 0.6477(6) 0.7229(7) 0.6663(7) 0.045(2) Uani 1 1 d . . .
H30 H 0.6964 0.7398 0.6913 0.054 Uiso 1 1 calc R . .
C31 C 0.7267(6) 0.9135(6) 0.5466(5) 0.027(2) Uani 1 1 d . . .
C32 C 0.6564(6) 0.9926(6) 0.5674(6) 0.037(2) Uani 1 1 d . . .
H32 H 0.5896 1.0175 0.5412 0.045 Uiso 1 1 calc R . .
C33 C 0.6821(7) 1.0355(7) 0.6257(6) 0.044(2) Uani 1 1 d . . .
H33 H 0.6335 1.0910 0.6375 0.053 Uiso 1 1 calc R . .
C34 C 0.7785(7) 0.9981(8) 0.6670(6) 0.052(3) Uani 1 1 d . . .
H34 H 0.7964 1.0273 0.7074 0.062 Uiso 1 1 calc R . .
C35 C 0.8474(7) 0.9185(8) 0.6488(6) 0.054(3) Uani 1 1 d . . .
H35 H 0.9133 0.8919 0.6779 0.065 Uiso 1 1 calc R . .
C36 C 0.8239(6) 0.8757(7) 0.5894(6) 0.039(2) Uani 1 1 d . . .
H36 H 0.8734 0.8209 0.5775 0.047 Uiso 1 1 calc R . .
C37 C 1.0599(5) 0.7262(6) 0.4951(6) 0.0265(19) Uani 1 1 d . . .
C38 C 1.0634(6) 0.6432(7) 0.5878(7) 0.040(2) Uani 1 1 d . . .
H38 H 1.0227 0.5998 0.5977 0.048 Uiso 1 1 calc R . .
C39 C 1.1261(7) 0.6231(7) 0.6664(6) 0.051(3) Uani 1 1 d . . .
H39 H 1.1274 0.5669 0.7301 0.062 Uiso 1 1 calc R . .
C40 C 1.1856(7) 0.6838(8) 0.6522(7) 0.046(2) Uani 1 1 d . . .
H40 H 1.2288 0.6690 0.7062 0.055 Uiso 1 1 calc R . .
C41 C 1.1844(6) 0.7651(8) 0.5622(7) 0.046(2) Uani 1 1 d . . .
H41 H 1.2270 0.8063 0.5532 0.055 Uiso 1 1 calc R . .
C42 C 1.1205(6) 0.7880(6) 0.4832(6) 0.037(2) Uani 1 1 d . . .
H42 H 1.1183 0.8463 0.4206 0.044 Uiso 1 1 calc R . .
C43 C 1.0441(6) 0.6742(6) 0.3303(5) 0.029(2) Uani 1 1 d . . .
C44 C 1.1431(6) 0.6661(6) 0.3129(6) 0.036(2) Uani 1 1 d . . .
H44 H 1.1738 0.7043 0.3331 0.043 Uiso 1 1 calc R . .
C45 C 1.1955(6) 0.6037(7) 0.2671(6) 0.042(2) Uani 1 1 d . . .
H45 H 1.2632 0.5971 0.2572 0.051 Uiso 1 1 calc R . .
C46 C 1.1507(7) 0.5493(6) 0.2347(6) 0.044(2) Uani 1 1 d . . .
H46 H 1.1882 0.5056 0.2033 0.053 Uiso 1 1 calc R . .
C47 C 1.0531(7) 0.5586(7) 0.2479(6) 0.047(3) Uani 1 1 d . . .
H47 H 1.0225 0.5231 0.2240 0.057 Uiso 1 1 calc R . .
C48 C 0.9988(6) 0.6204(6) 0.2965(6) 0.039(2) Uani 1 1 d . . .
H48 H 0.9312 0.6261 0.3067 0.047 Uiso 1 1 calc R . .
C49 C 0.7322(6) 0.5554(7) 0.4701(6) 0.042(2) Uani 1 1 d . . .
C50 C 0.6720(6) 0.4882(6) 0.4845(7) 0.053(3) Uani 1 1 d . . .
H50A H 0.7139 0.4182 0.4878 0.079 Uiso 1 1 calc R . .
H50B H 0.6213 0.5227 0.4285 0.079 Uiso 1 1 calc R . .
H50C H 0.6399 0.4781 0.5469 0.079 Uiso 1 1 calc R . .
C51 C 0.6171(8) 0.6456(9) 0.1526(9) 0.096(4) Uani 1 1 d . . .
H51A H 0.5792 0.6006 0.1979 0.115 Uiso 1 1 d R A .
H51B H 0.5701 0.7176 0.1114 0.115 Uiso 1 1 d R . .
Cl1' Cl 0.6923(6) 0.5845(6) 0.0633(6) 0.086(2) Uiso 0.40 1 d P A 1
Cl1 Cl 0.6574(4) 0.5460(4) 0.1166(4) 0.0962(18) Uiso 0.60 1 d P A 2
Cl2 Cl 0.7041(2) 0.6559(2) 0.2196(2) 0.0858(9) Uani 1 1 d . A .
Cu1 Cu 0.82417(7) 0.73113(8) 0.43622(7) 0.0335(3) Uani 1 1 d . . .
F1 F 0.4436(6) 0.6230(5) 0.2919(7) 0.153(3) Uani 1 1 d . B .
F2 F 0.4666(5) 0.7829(4) 0.2494(5) 0.106(2) Uani 1 1 d . B .
F3 F 0.4510(8) 0.6790(8) 0.3908(7) 0.084(3) Uiso 0.60 1 d P B 3
F4 F 0.3135(8) 0.7723(8) 0.2919(9) 0.095(4) Uiso 0.60 1 d P B 3
F3' F 0.3711(16) 0.7212(16) 0.3894(15) 0.127(7) Uiso 0.40 1 d P B 4
F4' F 0.3359(12) 0.7502(12) 0.2362(12) 0.087(5) Uiso 0.40 1 d P B 4
Fe1 Fe 0.74559(8) 1.00756(9) 0.07451(8) 0.0292(3) Uani 1 1 d . . .
Fe2 Fe 0.70424(8) 1.18214(9) 0.09169(8) 0.0303(3) Uani 1 1 d . . .
Fe3 Fe 0.65629(8) 1.02809(9) 0.22156(8) 0.0260(3) Uani 1 1 d . . .
Fe4 Fe 0.83740(8) 1.01817(9) 0.20800(8) 0.0249(3) Uani 1 1 d . . .
N1 N 0.7817(5) 0.6062(5) 0.4605(5) 0.0364(18) Uani 1 1 d . . .
O1 O 0.7962(3) 0.8146(4) 0.2661(4) 0.0262(13) Uani 1 1 d . . .
O2 O 0.5364(4) 1.1453(4) 0.0264(4) 0.0381(15) Uani 1 1 d . . .
O3 O 0.8911(4) 1.1196(4) 0.0002(4) 0.0399(15) Uani 1 1 d . . .
O4 O 0.7177(4) 1.1568(4) 0.2995(4) 0.0343(14) Uani 1 1 d . . .
P1 P 0.70029(15) 0.84366(17) 0.47969(16) 0.0290(6) Uani 1 1 d . . .
P2 P 0.97143(15) 0.75012(17) 0.39696(16) 0.0282(5) Uani 1 1 d . . .

loop_
_atom_site_aniso_label
_atom_site_aniso_U_11
_atom_site_aniso_U_22
_atom_site_aniso_U_33
_atom_site_aniso_U_23
_atom_site_aniso_U_13
_atom_site_aniso_U_12
C1 0.012(4) 0.021(5) 0.028(5) -0.019(4) -0.002(4) 0.007(3)
C2 0.028(5) 0.036(5) 0.036(6) -0.019(5) 0.009(4) -0.008(4)
C3 0.023(5) 0.039(5) 0.037(6) -0.020(5) -0.004(4) -0.007(4)
C4 0.021(5) 0.028(5) 0.050(6) -0.025(5) 0.007(4) -0.008(4)
C5 0.054(7) 0.057(7) 0.031(6) -0.024(6) -0.012(5) -0.019(5)
C6 0.046(6) 0.058(7) 0.042(7) -0.040(6) 0.010(5) -0.021(5)
C7 0.071(8) 0.034(6) 0.045(7) -0.027(6) -0.001(6) -0.003(6)
C8 0.046(6) 0.075(8) 0.055(7) -0.050(7) 0.013(6) -0.015(6)
C9 0.058(7) 0.061(7) 0.033(6) -0.029(6) 0.007(5) -0.022(6)
C10 0.086(9) 0.029(6) 0.034(7) -0.005(5) -0.015(6) -0.002(6)
C11 0.053(7) 0.039(6) 0.051(7) -0.005(6) 0.009(6) -0.020(5)
C12 0.058(7) 0.033(6) 0.058(7) -0.018(6) -0.010(6) -0.016(5)
C13 0.065(7) 0.026(5) 0.055(7) -0.016(5) 0.020(6) -0.014(5)
C14 0.044(7) 0.047(7) 0.084(9) -0.025(7) 0.002(7) -0.011(5)
C15 0.020(5) 0.036(6) 0.053(7) -0.023(5) 0.007(5) -0.002(4)
C16 0.014(4) 0.032(5) 0.040(6) -0.025(5) 0.010(4) -0.008(4)
C17 0.018(4) 0.033(5) 0.030(5) -0.021(5) 0.010(4) -0.010(4)
C18 0.026(5) 0.044(6) 0.047(6) -0.029(5) 0.014(5) -0.021(5)
C19 0.023(5) 0.060(7) 0.034(6) -0.015(6) 0.005(4) -0.022(5)
C20 0.022(4) 0.036(5) 0.045(6) -0.031(5) -0.001(4) -0.009(4)
C21 0.025(5) 0.041(5) 0.030(5) -0.023(5) 0.009(4) -0.013(4)
C22 0.015(4) 0.037(5) 0.029(5) -0.019(5) 0.002(4) -0.007(4)
C23 0.007(4) 0.045(6) 0.038(6) -0.022(5) -0.002(4) -0.003(4)
C24 0.023(5) 0.027(5) 0.038(6) -0.013(5) 0.003(4) -0.011(4)
C25 0.025(5) 0.020(5) 0.033(6) -0.017(5) 0.010(4) -0.004(4)
C26 0.047(6) 0.058(6) 0.051(6) -0.034(6) 0.019(5) -0.033(5)
C27 0.067(7) 0.072(8) 0.058(8) -0.039(7) 0.028(6) -0.048(6)
C28 0.055(7) 0.036(6) 0.081(9) -0.022(7) 0.032(7) -0.020(5)
C29 0.048(6) 0.037(6) 0.046(7) -0.012(5) 0.021(5) -0.010(5)
C30 0.043(6) 0.039(6) 0.051(7) -0.019(6) 0.007(5) -0.012(5)
C31 0.025(5) 0.039(5) 0.022(5) -0.015(4) 0.005(4) -0.012(4)
C32 0.035(5) 0.047(6) 0.037(6) -0.022(5) 0.010(4) -0.017(5)
C33 0.056(7) 0.054(6) 0.045(6) -0.038(6) 0.025(5) -0.029(5)
C34 0.062(7) 0.084(8) 0.044(7) -0.040(6) 0.017(6) -0.053(7)
C35 0.035(6) 0.095(8) 0.056(7) -0.047(7) 0.010(5) -0.031(6)
C36 0.035(5) 0.057(6) 0.035(6) -0.027(5) 0.001(4) -0.015(5)
C37 0.026(5) 0.031(5) 0.025(5) -0.017(5) 0.002(4) -0.006(4)
C38 0.047(6) 0.034(6) 0.038(6) -0.012(5) 0.003(5) -0.017(5)
C39 0.067(7) 0.054(7) 0.020(6) 0.001(5) -0.006(5) -0.023(6)
C40 0.050(6) 0.053(7) 0.035(7) -0.021(6) -0.015(5) -0.010(5)
C41 0.041(6) 0.058(7) 0.056(7) -0.037(6) -0.011(5) -0.017(5)
C42 0.041(5) 0.029(5) 0.044(6) -0.015(5) -0.009(5) -0.013(4)
C43 0.031(5) 0.029(5) 0.026(5) -0.011(4) 0.000(4) -0.008(4)
C44 0.032(5) 0.038(6) 0.038(6) -0.020(5) -0.003(4) -0.006(4)
C45 0.029(5) 0.044(6) 0.050(6) -0.018(5) 0.010(5) -0.010(5)
C46 0.042(6) 0.036(6) 0.053(7) -0.027(5) 0.019(5) -0.002(5)
C47 0.058(7) 0.041(6) 0.054(7) -0.029(6) 0.014(5) -0.021(5)
C48 0.029(5) 0.040(6) 0.050(6) -0.023(5) 0.010(5) -0.009(4)
C49 0.035(6) 0.042(6) 0.049(6) -0.017(5) 0.004(5) -0.014(5)
C50 0.042(6) 0.045(6) 0.067(7) -0.017(6) 0.006(5) -0.018(5)
C51 0.091(9) 0.077(8) 0.148(12) -0.079(9) -0.016(8) -0.015(7)
Cl2 0.086(2) 0.086(2) 0.088(2) -0.0271(19) -0.0247(18) -0.0374(18)
Cu1 0.0285(6) 0.0410(7) 0.0375(7) -0.0206(6) 0.0069(5) -0.0148(5)
F1 0.154(8) 0.108(6) 0.253(10) -0.110(7) 0.079(7) -0.080(6)
F2 0.086(5) 0.080(4) 0.163(7) -0.037(5) 0.013(5) -0.058(4)
Fe1 0.0271(7) 0.0376(8) 0.0278(8) -0.0198(7) 0.0008(6) -0.0085(6)
Fe2 0.0274(7) 0.0335(7) 0.0325(8) -0.0166(7) 0.0021(6) -0.0094(6)
Fe3 0.0209(6) 0.0338(7) 0.0293(8) -0.0186(6) 0.0028(5) -0.0094(6)
Fe4 0.0184(6) 0.0328(7) 0.0285(7) -0.0168(6) 0.0021(5) -0.0093(5)
N1 0.034(4) 0.032(4) 0.043(5) -0.016(4) 0.001(4) -0.008(4)
O1 0.018(3) 0.023(3) 0.035(4) -0.014(3) -0.001(3) -0.001(2)
O2 0.027(3) 0.043(4) 0.037(4) -0.012(3) -0.005(3) -0.009(3)
O3 0.034(4) 0.055(4) 0.032(4) -0.018(3) 0.008(3) -0.018(3)
O4 0.037(4) 0.042(4) 0.040(4) -0.029(3) 0.011(3) -0.019(3)
P1 0.0241(12) 0.0360(14) 0.0337(15) -0.0196(13) 0.0062(11) -0.0126(11)
P2 0.0218(12) 0.0339(14) 0.0301(14) -0.0141(12) 0.0002(10) -0.0091(10)

loop_
_atom_type_symbol
_atom_type_description
_atom_type_scat_dispersion_real
_atom_type_scat_dispersion_imag
_atom_type_scat_source
C C 0.0033 0.0016 'International Tables Vol C Tables 4.2.6.8 and 6.1.1.4'
H H 0.0000 0.0000 'International Tables Vol C Tables 4.2.6.8 and 6.1.1.4'
O O 0.0106 0.0060 'International Tables Vol C Tables 4.2.6.8 and 6.1.1.4'
P P 0.1023 0.0942 'International Tables Vol C Tables 4.2.6.8 and 6.1.1.4'
Fe Fe 0.3463 0.8444 'International Tables Vol C Tables 4.2.6.8 and 6.1.1.4'
Cu Cu 0.3201 1.2651 'International Tables Vol C Tables 4.2.6.8 and 6.1.1.4'
Cl Cl 0.1484 0.1585 'International Tables Vol C Tables 4.2.6.8 and 6.1.1.4'
N N 0.0061 0.0033 'International Tables Vol C Tables 4.2.6.8 and 6.1.1.4'
B B 0.0013 0.0007 'International Tables Vol C Tables 4.2.6.8 and 6.1.1.4'
F F 0.0171 0.0103 'International Tables Vol C Tables 4.2.6.8 and 6.1.1.4'

loop_
_geom_angle_atom_site_label_1
_geom_angle_atom_site_label_2
_geom_angle_atom_site_label_3
_geom_angle
F4' B1 F4 47.4(7)
F4' B1 F1 95.8(9)
F4 B1 F1 125.7(6)
F4' B1 F2 112.5(8)
F4 B1 F2 117.3(5)
F1 B1 F2 113.3(4)
F4' B1 F3 148.7(9)
F4 B1 F3 105.7(6)
F1 B1 F3 89.3(5)
F2 B1 F3 93.4(5)
F4' B1 F3' 107.4(11)
F4 B1 F3' 62.3(8)
F1 B1 F3' 113.2(8)
F2 B1 F3' 113.3(8)
F3 B1 F3' 43.4(8)
O1 C1 Fe3 131.2(5)
O1 C1 Fe1 132.2(5)
Fe3 C1 Fe1 80.3(3)
O1 C1 Fe4 132.4(5)
Fe3 C1 Fe4 81.0(3)
Fe1 C1 Fe4 79.5(3)
O2 C2 Fe2 133.9(6)
O2 C2 Fe1 133.0(6)
Fe2 C2 Fe1 79.4(3)
O2 C2 Fe3 132.1(6)
Fe2 C2 Fe3 78.4(3)
Fe1 C2 Fe3 77.9(3)
O3 C3 Fe1 132.3(6)
O3 C3 Fe2 133.9(6)
Fe1 C3 Fe2 79.0(3)
O3 C3 Fe4 133.1(6)
Fe1 C3 Fe4 78.7(3)
Fe2 C3 Fe4 77.7(3)
O4 C4 Fe3 133.9(6)
O4 C4 Fe4 131.2(6)
Fe3 C4 Fe4 79.8(3)
O4 C4 Fe2 133.4(6)
Fe3 C4 Fe2 78.8(3)
Fe4 C4 Fe2 77.8(3)
C9 C5 C6 108.5(8)
C9 C5 Fe1 70.8(5)
C6 C5 Fe1 69.7(5)
C9 C5 H5 125.7
C6 C5 H5 125.7
Fe1 C5 H5 125.7
C7 C6 C5 107.0(8)
C7 C6 Fe1 70.5(5)
C5 C6 Fe1 71.0(5)
C7 C6 H6 126.5
C5 C6 H6 126.5
Fe1 C6 H6 126.5
C8 C7 C6 107.7(9)
C8 C7 Fe1 69.8(5)
C6 C7 Fe1 70.3(5)
C8 C7 H7 126.1
C6 C7 H7 126.1
Fe1 C7 H7 126.1
C9 C8 C7 108.4(9)
C9 C8 Fe1 71.7(5)
C7 C8 Fe1 71.0(5)
C9 C8 H8 125.7
C7 C8 H8 125.7
Fe1 C8 H8 125.7
C5 C9 C8 108.3(8)
C5 C9 Fe1 71.0(5)
C8 C9 Fe1 69.6(5)
C5 C9 H9 125.8
C8 C9 H9 125.8
Fe1 C9 H9 125.8
C11 C10 C14 108.0(9)
C11 C10 Fe2 71.1(5)
C14 C10 Fe2 71.4(5)
C11 C10 H10 126.0
C14 C10 H10 126.0
Fe2 C10 H10 126.0
C12 C11 C10 107.2(9)
C12 C11 Fe2 71.0(5)
C10 C11 Fe2 69.7(5)
C12 C11 H11 126.4
C10 C11 H11 126.4
Fe2 C11 H11 126.4
C11 C12 C13 109.0(9)
C11 C12 Fe2 70.6(5)
C13 C12 Fe2 71.4(5)
C11 C12 H12 125.5
C13 C12 H12 125.5
Fe2 C12 H12 125.5
C14 C13 C12 108.2(9)
C14 C13 Fe2 70.4(5)
C12 C13 Fe2 70.3(5)
C14 C13 H13 125.9
C12 C13 H13 125.9
Fe2 C13 H13 125.9
C13 C14 C10 107.7(9)
C13 C14 Fe2 71.3(6)
C10 C14 Fe2 69.5(5)
C13 C14 H14 126.2
C10 C14 H14 126.2
Fe2 C14 H14 126.2
C19 C15 C16 108.7(7)
C19 C15 Fe3 71.2(4)
C16 C15 Fe3 71.3(4)
C19 C15 H15 125.6
C16 C15 H15 125.6
Fe3 C15 H15 125.6
C15 C16 C17 107.7(7)
C15 C16 Fe3 69.9(4)
C17 C16 Fe3 71.4(4)
C15 C16 H16 126.1
C17 C16 H16 126.1
Fe3 C16 H16 126.1
C16 C17 C18 106.4(7)
C16 C17 P1 132.2(6)
C18 C17 P1 121.3(6)
C16 C17 Fe3 69.7(4)
C18 C17 Fe3 69.3(4)
P1 C17 Fe3 128.1(4)
C19 C18 C17 109.1(7)
C19 C18 Fe3 71.2(4)
C17 C18 Fe3 71.6(4)
C19 C18 H18 125.4
C17 C18 H18 125.4
Fe3 C18 H18 125.4
C18 C19 C15 108.0(7)
C18 C19 Fe3 70.8(4)
C15 C19 Fe3 70.1(4)
C18 C19 H19 126.0
C15 C19 H19 126.0
Fe3 C19 H19 126.0
C21 C20 C24 107.7(7)
C21 C20 Fe4 70.2(4)
C24 C20 Fe4 72.2(4)
C21 C20 H20 126.1
C24 C20 H20 126.1
Fe4 C20 H20 126.1
C20 C21 C22 110.3(6)
C20 C21 Fe4 70.8(4)
C22 C21 Fe4 73.7(4)
C20 C21 H21 124.8
C22 C21 H21 124.8
Fe4 C21 H21 124.8
C21 C22 C23 104.9(6)
C21 C22 P2 123.8(6)
C23 C22 P2 130.8(6)
C21 C22 Fe4 67.5(4)
C23 C22 Fe4 69.2(4)
P2 C22 Fe4 133.5(4)
C24 C23 C22 109.3(7)
C24 C23 Fe4 70.8(4)
C22 C23 Fe4 72.1(4)
C24 C23 H23 125.3
C22 C23 H23 125.3
Fe4 C23 H23 125.3
C20 C24 C23 107.7(7)
C20 C24 Fe4 69.2(4)
C23 C24 Fe4 70.6(4)
C20 C24 H24 126.1
C23 C24 H24 126.1
Fe4 C24 H24 126.1
C26 C25 C30 117.9(7)
C26 C25 P1 123.0(6)
C30 C25 P1 118.3(6)
C25 C26 C27 121.7(9)
C25 C26 H26 119.1
C27 C26 H26 119.1
C28 C27 C26 119.9(9)
C28 C27 H27 120.0
C26 C27 H27 120.0
C27 C28 C29 120.9(9)
C27 C28 H28 119.5
C29 C28 H28 119.5
C28 C29 C30 118.1(9)
C28 C29 H29 121.0
C30 C29 H29 121.0
C29 C30 C25 121.4(9)
C29 C30 H30 119.3
C25 C30 H30 119.3
C32 C31 C36 118.1(7)
C32 C31 P1 125.0(6)
C36 C31 P1 116.5(6)
C33 C32 C31 121.0(8)
C33 C32 H32 119.5
C31 C32 H32 119.5
C32 C33 C34 120.4(8)
C32 C33 H33 119.8
C34 C33 H33 119.8
C35 C34 C33 118.9(8)
C35 C34 H34 120.6
C33 C34 H34 120.6
C34 C35 C36 121.8(9)
C34 C35 H35 119.1
C36 C35 H35 119.1
C35 C36 C31 119.8(8)
C35 C36 H36 120.1
C31 C36 H36 120.1
C38 C37 C42 118.3(7)
C38 C37 P2 117.3(6)
C42 C37 P2 124.3(6)
C37 C38 C39 120.3(8)
C37 C38 H38 119.8
C39 C38 H38 119.8
C40 C39 C38 120.1(8)
C40 C39 H39 120.0
C38 C39 H39 120.0
C41 C40 C39 121.0(8)
C41 C40 H40 119.5
C39 C40 H40 119.5
C40 C41 C42 119.8(8)
C40 C41 H41 120.1
C42 C41 H41 120.1
C41 C42 C37 120.5(8)
C41 C42 H42 119.8
C37 C42 H42 119.8
C44 C43 C48 119.1(7)
C44 C43 P2 122.7(6)
C48 C43 P2 118.3(6)
C45 C44 C43 120.2(8)
C45 C44 H44 119.9
C43 C44 H44 119.9
C44 C45 C46 120.6(8)
C44 C45 H45 119.7
C46 C45 H45 119.7
C47 C46 C45 120.4(8)
C47 C46 H46 119.8
C45 C46 H46 119.8
C46 C47 C48 119.8(8)
C46 C47 H47 120.1
C48 C47 H47 120.1
C47 C48 C43 119.8(8)
C47 C48 H48 120.1
C43 C48 H48 120.1
N1 C49 C50 178.2(10)
C49 C50 H50A 109.5
C49 C50 H50B 109.5
H50A C50 H50B 109.5
C49 C50 H50C 109.5
H50A C50 H50C 109.5
H50B C50 H50C 109.5
Cl1 C51 Cl2 115.2(7)
Cl1 C51 Cl1' 29.5(3)
Cl2 C51 Cl1' 105.4(6)
Cl1 C51 H51A 83.5
Cl2 C51 H51A 110.7
Cl1' C51 H51A 112.8
Cl1 C51 H51B 124.2
Cl2 C51 H51B 110.5
Cl1' C51 H51B 108.7
H51A C51 H51B 108.7
N1 Cu1 P2 128.2(2)
N1 Cu1 P1 106.14(19)
P2 Cu1 P1 125.07(9)
N1 Cu1 O1 98.5(2)
P2 Cu1 O1 80.75(13)
P1 Cu1 O1 100.75(14)
C3 Fe1 C1 100.8(3)
C3 Fe1 C2 99.1(3)
C1 Fe1 C2 100.4(3)
C3 Fe1 C8 87.5(4)
C1 Fe1 C8 108.8(4)
C2 Fe1 C8 148.3(4)
C3 Fe1 C6 150.4(3)
C1 Fe1 C6 99.8(3)
C2 Fe1 C6 97.9(3)
C8 Fe1 C6 65.7(3)
C3 Fe1 C7 122.8(4)
C1 Fe1 C7 84.6(3)
C2 Fe1 C7 136.4(4)
C8 Fe1 C7 39.2(3)
C6 Fe1 C7 39.1(3)
C3 Fe1 C9 86.0(3)
C1 Fe1 C9 147.0(3)
C2 Fe1 C9 110.4(4)
C8 Fe1 C9 38.7(3)
C6 Fe1 C9 65.3(3)
C7 Fe1 C9 65.1(3)
C3 Fe1 C5 118.7(4)
C1 Fe1 C5 138.8(3)
C2 Fe1 C5 85.3(3)
C8 Fe1 C5 64.7(4)
C6 Fe1 C5 39.3(3)
C7 Fe1 C5 65.1(3)
C9 Fe1 C5 38.2(3)
C3 Fe1 Fe2 50.9(2)
C1 Fe1 Fe2 96.1(2)
C2 Fe1 Fe2 49.7(2)
C8 Fe1 Fe2 135.3(3)
C6 Fe1 Fe2 146.3(3)
C7 Fe1 Fe2 173.7(3)
C9 Fe1 Fe2 112.6(3)
C5 Fe1 Fe2 117.1(3)
C3 Fe1 Fe4 51.3(2)
C1 Fe1 Fe4 50.3(2)
C2 Fe1 Fe4 97.9(2)
C8 Fe1 Fe4 110.0(3)
C6 Fe1 Fe4 148.3(3)
C7 Fe1 Fe4 117.0(3)
C9 Fe1 Fe4 132.4(3)
C5 Fe1 Fe4 169.8(3)
Fe2 Fe1 Fe4 59.71(4)
C3 Fe1 Fe3 98.7(2)
C1 Fe1 Fe3 49.41(19)
C2 Fe1 Fe3 51.7(2)
C8 Fe1 Fe3 158.0(3)
C6 Fe1 Fe3 110.9(2)
C7 Fe1 Fe3 124.1(3)
C9 Fe1 Fe3 161.9(3)
C5 Fe1 Fe3 127.6(3)
Fe2 Fe1 Fe3 59.88(4)
Fe4 Fe1 Fe3 60.52(4)
C2 Fe2 C3 99.4(3)
C2 Fe2 C4 101.0(3)
C3 Fe2 C4 101.7(3)
C2 Fe2 C10 92.3(4)
C3 Fe2 C10 103.8(4)
C4 Fe2 C10 148.7(3)
C2 Fe2 C11 129.0(4)
C3 Fe2 C11 83.8(4)
C4 Fe2 C11 128.4(4)
C10 Fe2 C11 39.2(3)
C2 Fe2 C12 150.5(4)
C3 Fe2 C12 103.8(4)
C4 Fe2 C12 91.8(3)
C10 Fe2 C12 64.8(4)
C11 Fe2 C12 38.5(3)
C2 Fe2 C14 86.1(4)
C3 Fe2 C14 143.0(4)
C4 Fe2 C14 113.1(4)
C10 Fe2 C14 39.2(3)
C11 Fe2 C14 65.3(4)
C12 Fe2 C14 64.4(4)
C2 Fe2 C13 116.4(4)
C3 Fe2 C13 142.1(4)
C4 Fe2 C13 83.9(3)
C10 Fe2 C13 64.9(4)
C11 Fe2 C13 64.7(3)
C12 Fe2 C13 38.3(3)
C14 Fe2 C13 38.3(3)
C2 Fe2 Fe4 99.3(2)
C3 Fe2 Fe4 51.4(2)
C4 Fe2 Fe4 51.0(2)
C10 Fe2 Fe4 154.0(3)
C11 Fe2 Fe4 120.1(3)
C12 Fe2 Fe4 109.4(3)
C14 Fe2 Fe4 163.8(3)
C13 Fe2 Fe4 127.6(3)
C2 Fe2 Fe3 52.0(2)
C3 Fe2 Fe3 98.3(2)
C4 Fe2 Fe3 50.1(2)
C10 Fe2 Fe3 140.8(3)
C11 Fe2 Fe3 177.6(3)
C12 Fe2 Fe3 139.4(3)
C14 Fe2 Fe3 113.2(3)
C13 Fe2 Fe3 113.0(2)
Fe4 Fe2 Fe3 60.78(4)
C2 Fe2 Fe1 50.9(2)
C3 Fe2 Fe1 50.1(2)
C4 Fe2 Fe1 97.3(2)
C10 Fe2 Fe1 112.9(3)
C11 Fe2 Fe1 122.2(3)
C12 Fe2 Fe1 153.6(3)
C14 Fe2 Fe1 132.0(3)
C13 Fe2 Fe1 167.3(3)
Fe4 Fe2 Fe1 60.21(4)
Fe3 Fe2 Fe1 60.15(4)
C1 Fe3 C4 99.4(3)
C1 Fe3 C2 100.1(3)
C4 Fe3 C2 99.7(3)
C1 Fe3 C15 152.0(3)
C4 Fe3 C15 105.8(3)
C2 Fe3 C15 87.8(3)
C1 Fe3 C18 88.1(3)
C4 Fe3 C18 142.5(3)
C2 Fe3 C18 115.2(3)
C15 Fe3 C18 64.4(3)
C1 Fe3 C19 115.0(3)
C4 Fe3 C19 144.5(3)
C2 Fe3 C19 83.5(3)
C15 Fe3 C19 38.7(3)
C18 Fe3 C19 38.1(3)
C1 Fe3 C16 134.8(3)
C4 Fe3 C16 84.9(3)
C2 Fe3 C16 123.8(3)
C15 Fe3 C16 38.8(3)
C18 Fe3 C16 65.0(3)
C19 Fe3 C16 65.0(3)
C1 Fe3 C17 97.6(3)
C4 Fe3 C17 103.5(3)
C2 Fe3 C17 148.0(3)
C15 Fe3 C17 64.9(3)
C18 Fe3 C17 39.1(3)
C19 Fe3 C17 64.8(3)
C16 Fe3 C17 38.9(3)
C1 Fe3 Fe2 96.8(2)
C4 Fe3 Fe2 51.2(2)
C2 Fe3 Fe2 49.6(2)
C15 Fe3 Fe2 108.4(2)
C18 Fe3 Fe2 164.5(2)
C19 Fe3 Fe2 127.8(2)
C16 Fe3 Fe2 119.0(2)
C17 Fe3 Fe2 152.7(2)
C1 Fe3 Fe1 50.3(2)
C4 Fe3 Fe1 98.0(2)
C2 Fe3 Fe1 50.4(2)
C15 Fe3 Fe1 135.0(2)
C18 Fe3 Fe1 114.3(2)
C19 Fe3 Fe1 110.4(2)
C16 Fe3 Fe1 173.8(2)
C17 Fe3 Fe1 144.2(2)
Fe2 Fe3 Fe1 59.96(4)
C1 Fe3 Fe4 50.0(2)
C4 Fe3 Fe4 50.6(2)
C2 Fe3 Fe4 96.3(2)
C15 Fe3 Fe4 156.4(2)
C18 Fe3 Fe4 132.2(2)
C19 Fe3 Fe4 164.8(2)
C16 Fe3 Fe4 125.7(2)
C17 Fe3 Fe4 115.4(2)
Fe2 Fe3 Fe4 59.47(4)
Fe1 Fe3 Fe4 59.71(4)
C1 Fe4 C4 97.5(3)
C1 Fe4 C3 99.4(3)
C4 Fe4 C3 101.3(3)
C1 Fe4 C21 111.2(3)
C4 Fe4 C21 89.1(3)
C3 Fe4 C21 146.1(3)
C1 Fe4 C20 150.2(3)
C4 Fe4 C20 85.2(3)
C3 Fe4 C20 109.2(3)
C21 Fe4 C20 39.0(3)
C1 Fe4 C23 105.8(3)
C4 Fe4 C23 149.6(3)
C3 Fe4 C23 93.9(3)
C21 Fe4 C23 64.5(3)
C20 Fe4 C23 64.9(3)
C1 Fe4 C24 144.0(3)
C4 Fe4 C24 117.7(3)
C3 Fe4 C24 82.1(3)
C21 Fe4 C24 64.6(3)
C20 Fe4 C24 38.6(3)
C23 Fe4 C24 38.6(3)
C1 Fe4 C22 89.4(3)
C4 Fe4 C22 124.6(3)
C3 Fe4 C22 131.8(3)
C21 Fe4 C22 38.8(2)
C20 Fe4 C22 65.5(3)
C23 Fe4 C22 38.7(3)
C24 Fe4 C22 65.0(3)
C1 Fe4 Fe2 96.3(2)
C4 Fe4 Fe2 51.2(2)
C3 Fe4 Fe2 50.9(2)
C21 Fe4 Fe2 134.8(2)
C20 Fe4 Fe2 108.0(2)
C23 Fe4 Fe2 141.4(2)
C24 Fe4 Fe2 111.3(2)
C22 Fe4 Fe2 173.2(2)
C1 Fe4 Fe1 50.2(2)
C4 Fe4 Fe1 97.3(2)
C3 Fe4 Fe1 49.9(2)
C21 Fe4 Fe1 160.9(2)
C20 Fe4 Fe1 159.1(2)
C23 Fe4 Fe1 112.5(2)
C24 Fe4 Fe1 126.0(2)
C22 Fe4 Fe1 126.7(2)
Fe2 Fe4 Fe1 60.08(4)
C1 Fe4 Fe3 49.04(19)
C4 Fe4 Fe3 49.6(2)
C3 Fe4 Fe3 97.0(2)
C21 Fe4 Fe3 113.8(2)
C20 Fe4 Fe3 131.8(2)
C23 Fe4 Fe3 153.9(2)
C24 Fe4 Fe3 167.0(2)
C22 Fe4 Fe3 122.74(19)
Fe2 Fe4 Fe3 59.76(4)
Fe1 Fe4 Fe3 59.77(4)
C49 N1 Cu1 161.0(7)
C1 O1 Cu1 122.5(5)
C31 P1 C17 108.9(3)
C31 P1 C25 102.7(3)
C17 P1 C25 104.4(3)
C31 P1 Cu1 120.8(3)
C17 P1 Cu1 108.9(2)
C25 P1 Cu1 109.8(2)
C22 P2 C43 105.1(3)
C22 P2 C37 100.4(4)
C43 P2 C37 104.1(3)
C22 P2 Cu1 109.6(2)
C43 P2 Cu1 116.2(3)
C37 P2 Cu1 119.5(3)

loop_
_geom_bond_atom_site_label_1
_geom_bond_atom_site_label_2
_geom_bond_distance
B1 F4' 1.177(16)
B1 F4 1.302(11)
B1 F1 1.346(6)
B1 F2 1.360(5)
B1 F3 1.457(10)
B1 F3' 1.526(19)
C1 O1 1.234(8)
C1 Fe3 1.948(7)
C1 Fe1 1.975(8)
C1 Fe4 1.976(7)
C2 O2 1.201(9)
C2 Fe2 1.959(8)
C2 Fe1 1.993(8)
C2 Fe3 2.029(8)
C3 O3 1.209(8)
C3 Fe1 1.972(8)
C3 Fe2 1.996(8)
C3 Fe4 2.012(8)
C4 O4 1.193(8)
C4 Fe3 1.971(8)
C4 Fe4 1.999(8)
C4 Fe2 2.003(8)
C5 C9 1.395(11)
C5 C6 1.429(11)
C5 Fe1 2.133(8)
C5 H5 1.0000
C6 C7 1.418(11)
C6 Fe1 2.116(8)
C6 H6 1.0000
C7 C8 1.416(11)
C7 Fe1 2.118(8)
C7 H7 1.0000
C8 C9 1.402(12)
C8 Fe1 2.102(8)
C8 H8 1.0000
C9 Fe1 2.130(8)
C9 H9 1.0000
C10 C11 1.402(12)
C10 C14 1.405(12)
C10 Fe2 2.082(9)
C10 H10 1.0000
C11 C12 1.387(11)
C11 Fe2 2.101(8)
C11 H11 1.0000
C12 C13 1.386(11)
C12 Fe2 2.106(8)
C12 H12 1.0000
C13 C14 1.386(12)
C13 Fe2 2.119(8)
C13 H13 1.0000
C14 Fe2 2.107(9)
C14 H14 1.0000
C15 C19 1.407(10)
C15 C16 1.411(10)
C15 Fe3 2.116(7)
C15 H15 1.0000
C16 C17 1.427(9)
C16 Fe3 2.134(7)
C16 H16 1.0000
C17 C18 1.431(10)
C17 P1 1.820(8)
C17 Fe3 2.155(7)
C18 C19 1.388(10)
C18 Fe3 2.125(7)
C18 H18 1.0000
C19 Fe3 2.130(7)
C19 H19 1.0000
C20 C21 1.406(10)
C20 C24 1.408(9)
C20 Fe4 2.109(7)
C20 H20 1.0000
C21 C22 1.425(9)
C21 Fe4 2.102(8)
C21 H21 1.0000
C22 C23 1.436(9)
C22 P2 1.793(8)
C22 Fe4 2.184(7)
C23 C24 1.418(10)
C23 Fe4 2.145(7)
C23 H23 1.0000
C24 Fe4 2.148(7)
C24 H24 1.0000
C25 C26 1.379(10)
C25 C30 1.403(10)
C25 P1 1.836(7)
C26 C27 1.379(10)
C26 H26 0.9500
C27 C28 1.372(12)
C27 H27 0.9500
C28 C29 1.396(12)
C28 H28 0.9500
C29 C30 1.401(10)
C29 H29 0.9500
C30 H30 0.9500
C31 C32 1.391(9)
C31 C36 1.403(10)
C31 P1 1.814(8)
C32 C33 1.380(10)
C32 H32 0.9500
C33 C34 1.387(11)
C33 H33 0.9500
C34 C35 1.367(11)
C34 H34 0.9500
C35 C36 1.379(11)
C35 H35 0.9500
C36 H36 0.9500
C37 C38 1.384(10)
C37 C42 1.390(10)
C37 P2 1.836(8)
C38 C39 1.389(11)
C38 H38 0.9500
C39 C40 1.359(11)
C39 H39 0.9500
C40 C41 1.354(11)
C40 H40 0.9500
C41 C42 1.392(10)
C41 H41 0.9500
C42 H42 0.9500
C43 C44 1.399(10)
C43 C48 1.406(10)
C43 P2 1.817(8)
C44 C45 1.360(10)
C44 H44 0.9500
C45 C46 1.395(11)
C45 H45 0.9500
C46 C47 1.367(11)
C46 H46 0.9500
C47 C48 1.394(10)
C47 H47 0.9500
C48 H48 0.9500
C49 N1 1.140(9)
C49 C50 1.441(11)
C50 H50A 0.9800
C50 H50B 0.9800
C50 H50C 0.9800
C51 Cl1 1.665(10)
C51 Cl2 1.721(10)
C51 Cl1' 1.969(12)
C51 H51A 0.9900
C51 H51B 0.9900
Cu1 N1 1.977(7)
Cu1 P2 2.220(2)
Cu1 P1 2.254(2)
Cu1 O1 2.288(5)
Fe1 Fe2 2.5236(15)
Fe1 Fe4 2.5268(15)
Fe1 Fe3 2.5285(14)
Fe2 Fe4 2.5141(16)
Fe2 Fe3 2.5216(15)
Fe3 Fe4 2.5475(15)
